data_1546931
loop_
_publ_author_name
'Bull, Craig L.'
'Flowitt-Hill, Giles'
'de Gironcoli, Stefano'
'K\"u\,c\"ukbenli, Emine'
'Parsons, Simon'
'Pham, Cong Huy'
'Playford, Helen Y.'
'Tucker, Matthew G.'

_publ_section_title
;
 \z-Glycine: insight into the mechanism of a polymorphic phase transition
;
_journal_issue 5
_journal_name_full IUCrJ
_journal_page_first 569
_journal_page_last 574
_journal_paper_doi 10.1107/S205225251701096X
_journal_volume 4
_journal_year 2017
_chemical_absolute_configuration rm
_chemical_formula_moiety 'C2 D5 N O2'
_chemical_formula_sum 'C2 D5 N O2'
_chemical_formula_weight 80.097
_chemical_name_systematic zeta-glycine-d5
_space_group_crystal_system triclinic
_space_group_IT_number 1
_space_group_name_Hall 'I 1'
_space_group_name_H-M_alt 'I 1'
_cell_angle_alpha 85.91(3)
_cell_angle_beta 114.26(3)
_cell_angle_gamma 103.55(3)
_cell_formula_units_Z 2
_cell_length_a 5.1029(16)
_cell_length_b 6.3450(12)
_cell_length_c 5.4331(18)
_cell_measurement_pressure 0
_cell_measurement_temperature 290
_cell_volume 155.85(9)
_diffrn_ambient_temperature 290
_diffrn_detector 'ZnS scintillator'
_diffrn_detector_type custom
_diffrn_measurement_device_type 'PEARL, ISIS'
_diffrn_radiation_type Neutron
_diffrn_source 'Pulsed neutron source'
_exptl_absorpt_correction_type empirical
_exptl_absorpt_process_details
;
Calculated using custom ISIS software.
;
_exptl_crystal_density_diffrn 1.707
_pd_block_diffractogram_id RT
_pd_char_colour Colourless
_pd_char_particle_morphology Block
_pd_instr_dist_spec/detc 600
_pd_instr_dist_src/spec 12600
_pd_instr_location 'ISIS, Rutherford Appleton Laboratory'
_pd_meas_2theta_fixed 90
_pd_meas_scan_method Time-of-flight
_pd_proc_info_data_reduction
;
Custom ISIS software
;
_pd_proc_info_excluded_regions
;
excluded short TOF region above

;
_pd_proc_ls_background_function 'Chebychev polynomial'
_pd_proc_ls_pref_orient_corr
; 
Modelling of preferred orientation was found to be unnecessary.
;
_pd_proc_ls_profile_function
;
Voigt function convoluted with a back-to-back double exponential.
;
_pd_proc_ls_prof_R_factor 3.21969435
_pd_proc_ls_prof_wR_factor 3.55009557
_pd_spec_mounting 'TiZr Capsule'
_pd_spec_mount_mode transmission
_refine_ls_extinction_method none
_refine_ls_goodness_of_fit_all 0.977798177
_refine_ls_hydrogen_treatment refxyz
_refine_ls_matrix_type sparse
_refine_ls_number_constraints 22
_refine_ls_number_parameters 62
_refine_ls_number_restraints 0
_refine_ls_shift/su_max <0.001
_refine_ls_weighting_scheme sigma
_cod_data_source_file lq5008.cif
_cod_data_source_block zeta_glycine_290K
_cod_original_sg_symbol_Hall I1
_cod_original_sg_symbol_H-M I1
_cod_database_code 1546931
_pd_proc_ls_prof_r_expected 3.63070382

loop_
_space_group_symop_id
_space_group_symop_operation_xyz
1 x,y,z
2 x+1/2,y+1/2,z+1/2

loop_
_atom_site_label
_atom_site_type_symbol
_atom_site_symmetry_multiplicity
_atom_site_fract_x
_atom_site_fract_y
_atom_site_fract_z
_atom_site_occupancy
_atom_site_B_iso_or_equiv
N1 N 2 0.71144 0.68132 0.77926 1 0.7(2)
C1 C 2 0.527(13) 0.767(13) 1.112(5) 1 0.7(2)
C2 C 2 0.500(11) 0.784(11) 0.821(5) 1 0.7(2)
O1 O 2 0.297(16) 0.75(2) 1.148(7) 1 0.7(2)
O2 O 2 0.778(11) 0.767(11) 1.293(3) 1 0.7(2)
H1 D 2 0.277(7) 0.703(18) 0.686(5) 1 0.8(3)
H2 D 2 0.54(2) 0.955(11) 0.772(8) 1 0.8(3)
H3 D 2 0.731(8) 0.737(7) 0.599(5) 1 1.0(3)
H4 D 2 0.633(12) 0.5123(11) 0.766(10) 1 1.0(3)
H5 D 2 0.917(3) 0.724(9) 0.943(5) 1 1.0(3)

loop_
_geom_angle_atom_site_label_1
_geom_angle_atom_site_label_2
_geom_angle_atom_site_label_3
_geom_angle
_geom_angle_publ_flag
O1 C1 O2 126.00 yes
O1 C1 C2 117.00 yes
O2 C1 C2 117.00 yes
C2 N1 H5 109.00 yes
C2 N1 H3 109.00 yes
C2 N1 H4 109.00 yes
H4 N1 H5 110.00 yes
H3 N1 H4 110.00 yes
H3 N1 H5 110.00 yes
N1 C2 C1 112.00 yes
N1 C2 H1 108.00 yes
N1 C2 H2 108.00 yes
C1 C2 H1 109.00 yes
C1 C2 H2 109.00 yes
H1 C2 H2 110.00 yes

loop_
_geom_bond_atom_site_label_1
_geom_bond_atom_site_label_2
_geom_bond_distance
_geom_bond_publ_flag
O1 C1 1.2500 yes
O2 C1 1.2500 yes
N1 C2 1.4800 yes
C1 C2 1.5300 no
N1 H3 1.0500 yes
N1 H4 1.0500 yes
N1 H5 1.0500 yes
C2 H1 1.0900 yes
C2 H2 1.0900 yes

loop_
_geom_torsion_atom_site_label_1
_geom_torsion_atom_site_label_2
_geom_torsion_atom_site_label_3
_geom_torsion_atom_site_label_4
_geom_torsion
_geom_torsion_publ_flag
O1 C1 C2 N1 -149(2) no
O2 C1 C2 N1 31(2) no
